data_4337835
loop_
_publ_author_name
'Amarante, Tatiana R.'
'Neves, Patr\'icia'
'Gomes, Ana C.'
'Nolasco, Mariela M.'
'Ribeiro-Claro, Paulo'
'Coelho, Ana C.'
'Valente, Anabela A.'
'Paz, Filipe A Almeida'
'Smeets, Stef'
'McCusker, Lynne B.'
'Pillinger, Martyn'
'Gon\,calves, Isabel S'

_publ_section_title
;
 Synthesis, Structural Elucidation, and Catalytic Properties in Olefin
 Epoxidation of the Polymeric Hybrid Material
 [Mo3O9(2-[3(5)-Pyrazolyl]pyridine)]n.
;
_journal_issue 5
_journal_name_full 'Inorganic chemistry'
_journal_page_first 2652
_journal_page_last 2665
_journal_paper_doi 10.1021/ic403033j
_journal_volume 53
_journal_year 2014
_chemical_formula_moiety 'C8 H7 Mo3 N3 O9'
_chemical_formula_sum 'C8 H7 Mo3 N3 O9'
_chemical_formula_weight 576.99
_chemical_name_systematic
; 
 ?
;
_space_group_IT_number 12
_symmetry_cell_setting monoclinic
_symmetry_Int_Tables_number 12
_symmetry_space_group_name_Hall '-C 2y'
_symmetry_space_group_name_H-M 'C 1 2/m 1'
_atom_sites_solution_hydrogens geom
_audit_creation_date '01 November 2013'
_audit_creation_method 'Manual editing plus PLATON'
_cell_angle_alpha 90
_cell_angle_beta 110.1955(16)
_cell_angle_gamma 90
_cell_formula_units_Z 4
_cell_length_a 30.2491(5)
_cell_length_b 3.72717(5)
_cell_length_c 12.8518(3)
_cell_measurement_temperature 100
_cell_volume 1359.88(5)
_computing_molecular_graphics 'Crystal Impact Diamond 3.1f'
_computing_structure_refinement TOPAS
_computing_structure_solution TOPAS
_diffrn_ambient_temperature 100
_diffrn_measurement_device_type 'MAC 45 Si(111) crystal analyzer'
_diffrn_measurement_method Debye-Scherrer
_diffrn_radiation_monochromator None
_diffrn_radiation_type Synchrotron
_diffrn_radiation_wavelength 0.826611
_diffrn_source Synchrotron
_exptl_crystal_colour White
_exptl_crystal_density_diffrn 2.818
_exptl_crystal_description Powder
_pd_instr_location
; 
High-resolution powder diffractometer instrument belonging to the 
I11 beam line (insertion device source) at the 
Diamond Light Source(DLS), Oxford, United Kingdom.
;
_pd_meas_2theta_range_inc 0.002000
_pd_meas_2theta_range_max 50.00000
_pd_meas_2theta_range_min 2.500000
_pd_meas_scan_method cont
_pd_proc_2theta_range_inc 0.002000
_pd_proc_2theta_range_max 50.0000
_pd_proc_2theta_range_min 2.5000
_pd_proc_ls_background_function None
_pd_proc_ls_pref_orient_corr
; 
 ?
;
_pd_proc_ls_profile_function 'Modified TCH Pseudo-Voigt'
_pd_proc_ls_prof_R_factor 14.60
_pd_proc_ls_prof_wR_expected 4.01
_pd_proc_ls_prof_wR_factor 16.22
_pd_proc_wavelength 0.82661
_pd_spec_mounting
; 
 Hilgenberg borosilicate glass capillary 
 (ca. 0.3 mm of diameter)
;
_pd_spec_mount_mode Transmission
_pd_spec_shape Capillary
_refine_ls_goodness_of_fit_all 4.05
_refine_ls_hydrogen_treatment constr
_refine_ls_R_factor_all 7.90
_cod_data_source_file ic403033j_si_002.cif
_cod_data_source_block Polymer-2
_cod_depositor_comments
;
The following automatic conversions were performed:

'_symmetry_cell_setting' value 'Monoclinic' changed to 'monoclinic'
according to
/usr/data/users/saulius/crontab/automatic-downloads/current/ACS/lib/dictionaries/cif_core.dic
dictionary named 'cif_core.dic' version 2.4.2 from 2011-04-26.

Automatic conversion script
Id: cif_fix_values 2281 2013-09-26 08:29:07Z andrius 
;
_cod_original_sg_symbol_H-M 'C 2/m'
_cod_database_code 4337835
_pd_proc_ls_prof_chi2 16.40

loop_
_symmetry_equiv_pos_as_xyz
x,y,z
-x,y,-z
-x,-y,-z
x,-y,z
1/2+x,1/2+y,z
1/2-x,1/2+y,-z
1/2-x,1/2-y,-z
1/2+x,1/2-y,z

loop_
_atom_site_label
_atom_site_type_symbol
_atom_site_thermal_displace_type
_atom_site_fract_x
_atom_site_fract_y
_atom_site_fract_z
_atom_site_occupancy
_atom_site_U_iso_or_equiv
Mo1 Mo Uiso 0.40517(11) 0.00000 0.3359(3) 1.000 0.0243(10)
Mo2 Mo Uiso 0.28194(15) 0.00000 0.3731(3) 1.000 0.0185(9)
Mo3 Mo Uiso 0.15428(11) 0.00000 0.4083(3) 1.000 0.0127(9)
O1 O Uiso 0.3338(6) 0.00000 0.5545(16) 1.000 0.0380(16)
O2 O Uiso 0.2966(5) 0.50000 0.4070(15) 1.000 0.0380(16)
O3 O Uiso 0.3369(7) 0.00000 0.3185(14) 1.000 0.0380(16)
O4 O Uiso 0.2200(7) 0.00000 0.3999(16) 1.000 0.0380(16)
O5 O Uiso 0.4446(5) 0.00000 0.4645(12) 1.000 0.0380(16)
O6 O Uiso 0.0997(5) 0.00000 0.4140(14) 1.000 0.0380(16)
O7 O Uiso 0.4018(6) 0.50000 0.3020(12) 1.000 0.0380(16)
O8 O Uiso 0.2588(6) 0.00000 0.2331(13) 1.000 0.0380(16)
O9 O Uiso 0.1343(6) 0.00000 0.2672(15) 1.000 0.0380(16)
N1 N Uiso 0.3710(9) 0.00000 0.1420(17) 1.000 0.038(3)
N2 N Uiso 0.4567(10) 0.00000 0.253(2) 1.000 0.038(3)
N3 N Uiso 0.5025(8) 0.00000 0.3018(18) 1.000 0.038(3)
C1 C Uiso 0.3244(9) 0.00000 0.089(2) 1.000 0.038(3)
C2 C Uiso 0.3067(10) 0.00000 -0.022(3) 1.000 0.038(3)
C3 C Uiso 0.3359(10) 0.00000 -0.0820(19) 1.000 0.038(3)
C4 C Uiso 0.3819(10) 0.00000 -0.031(2) 1.000 0.038(3)
C5 C Uiso 0.4001(9) 0.00000 0.084(2) 1.000 0.038(3)
C6 C Uiso 0.4466(10) 0.00000 0.148(3) 1.000 0.038(3)
C7 C Uiso 0.4883(12) 0.00000 0.125(3) 1.000 0.038(3)
C8 C Uiso 0.5224(10) 0.00000 0.226(3) 1.000 0.038(3)
H1 H Uiso 0.51994 0.00000 0.36938 1.000 0.046(3)
H2 H Uiso 0.30553 0.00000 0.13234 1.000 0.046(3)
H3 H Uiso 0.27353 0.00000 -0.05643 1.000 0.046(3)
H4 H Uiso 0.32158 0.00000 -0.16236 1.000 0.046(3)
H5 H Uiso 0.40130 0.00000 -0.07838 1.000 0.046(3)
H6 H Uiso 0.49003 0.00000 0.04657 1.000 0.046(3)
H7 H Uiso 0.55562 0.00000 0.22899 1.000 0.046(3)

loop_
_atom_type_symbol
_atom_type_scat_Cromer_Mann_a1
_atom_type_scat_Cromer_Mann_b1
_atom_type_scat_Cromer_Mann_a2
_atom_type_scat_Cromer_Mann_b2
_atom_type_scat_Cromer_Mann_a3
_atom_type_scat_Cromer_Mann_b3
_atom_type_scat_Cromer_Mann_a4
_atom_type_scat_Cromer_Mann_b4
_atom_type_scat_Cromer_Mann_c
_atom_type_scat_dispersion_real
_atom_type_scat_dispersion_imag
_atom_type_scat_source
MO 3.70250 0.27720 17.23560 1.09580 12.88760 11.00400 3.74290 61.65840 4.38750 -1.41600 3.10300 International_Tables_for_Crystallography_Vol.C(1991)_Tables_6.1.1.4_and_6.1.1.5
O 3.04850 13.27710 2.28680 5.70110 1.54630 0.32390 0.86700 32.90890 0.25080 0.00300 0.00400 International_Tables_for_Crystallography_Vol.C(1991)_Tables_6.1.1.4_and_6.1.1.5
N 12.21260 0.00570 3.13220 9.89330 2.01250 28.99750 1.16630 0.58260 -11.52900 0.00100 0.00200 International_Tables_for_Crystallography_Vol.C(1991)_Tables_6.1.1.4_and_6.1.1.5
H 0.49300 10.51090 0.32291 26.12570 0.14019 3.14236 0.04081 57.79970 0.00304 0.00000 0.00000 International_Tables_for_Crystallography_Vol.C(1991)_Tables_6.1.1.4_and_6.1.1.5
C 2.31000 20.84390 1.02000 10.20750 1.58860 0.56870 0.86500 51.65120 0.21560 0.00000 0.00100 International_Tables_for_Crystallography_Vol.C(1991)_Tables_6.1.1.4_and_6.1.1.5

loop_
_geom_angle_atom_site_label_1
_geom_angle_atom_site_label_2
_geom_angle_atom_site_label_3
_geom_angle
_geom_angle_site_symmetry_1
_geom_angle_site_symmetry_3
_geom_angle_publ_flag
O3 Mo1 O5 117.9(8) . . yes
O3 Mo1 O7 90.2(6) . . yes
O3 Mo1 N1 79.7(9) . . yes
O3 Mo1 N2 146.5(9) . . yes
O3 Mo1 O7 90.2(6) . 1_545 yes
O5 Mo1 O7 100.9(5) . . yes
O5 Mo1 N1 162.4(9) . . yes
O5 Mo1 N2 95.6(9) . . yes
O5 Mo1 O7 100.9(5) . 1_545 yes
O7 Mo1 N1 77.8(4) . . yes
O7 Mo1 N2 83.0(6) . . yes
O7 Mo1 O7 155.1(6) . 1_545 yes
N1 Mo1 N2 66.8(10) . . yes
O7 Mo1 N1 77.8(4) 1_545 . yes
O7 Mo1 N2 83.0(6) 1_545 . yes
O1 Mo2 O2 75.5(5) . . yes
O1 Mo2 O3 89.8(7) . . yes
O1 Mo2 O4 100.0(7) . . yes
O1 Mo2 O8 163.4(8) . . yes
O1 Mo2 O2 75.5(5) . 1_545 yes
O2 Mo2 O3 85.7(5) . . yes
O2 Mo2 O4 96.7(5) . . yes
O2 Mo2 O8 102.6(5) . . yes
O2 Mo2 O2 149.8(8) . 1_545 yes
O3 Mo2 O4 170.1(8) . . yes
O3 Mo2 O8 73.6(8) . . yes
O2 Mo2 O3 85.7(5) 1_545 . yes
O4 Mo2 O8 96.5(9) . . yes
O2 Mo2 O4 96.7(5) 1_545 . yes
O2 Mo2 O8 102.6(5) 1_545 . yes
O4 Mo3 O6 179.5(8) . . yes
O4 Mo3 O9 86.4(9) . . yes
O1 Mo3 O4 84.9(6) 6_546 . yes
O2 Mo3 O4 76.2(7) 6_546 . yes
O1 Mo3 O4 84.9(6) 6_556 . yes
O6 Mo3 O9 93.1(9) . . yes
O1 Mo3 O6 95.3(6) 6_546 . yes
O2 Mo3 O6 104.3(7) 6_546 . yes
O1 Mo3 O6 95.3(6) 6_556 . yes
O1 Mo3 O9 103.4(6) 6_546 . yes
O2 Mo3 O9 162.6(8) 6_546 . yes
O1 Mo3 O9 103.4(6) 6_556 . yes
O1 Mo3 O2 75.4(6) 6_546 6_546 yes
O1 Mo3 O1 150.6(8) 6_546 6_556 yes
O1 Mo3 O2 75.4(6) 6_556 6_546 yes
Mo2 O1 Mo3 104.7(6) . 6_546 yes
Mo2 O1 Mo3 104.7(6) . 6_556 yes
Mo3 O1 Mo3 150.6(11) 6_546 6_556 yes
Mo2 O2 Mo2 149.8(10) . 1_565 yes
Mo2 O2 Mo3 104.3(5) . 6_556 yes
Mo2 O2 Mo3 104.3(5) 1_565 6_556 yes
Mo1 O3 Mo2 154.9(10) . . yes
Mo2 O4 Mo3 173.7(11) . . yes
Mo1 O7 Mo1 155.1(9) . 1_565 yes
Mo1 N1 C1 122.8(19) . . yes
Mo1 N1 C5 117.4(19) . . yes
C1 N1 C5 120(2) . . yes
Mo1 N2 N3 125.8(18) . . yes
Mo1 N2 C6 125(2) . . yes
N3 N2 C6 110(3) . . yes
N2 N3 C8 109(2) . . yes
C8 N3 H1 119.00 . . no
N2 N3 H1 132.00 . . no
N1 C1 C2 120(3) . . yes
C1 C2 C3 120(3) . . no
C2 C3 C4 120(3) . . no
C3 C4 C5 120(3) . . no
N1 C5 C4 120(3) . . yes
C4 C5 C6 126(3) . . no
N1 C5 C6 114(2) . . yes
N2 C6 C7 109(3) . . yes
N2 C6 C5 117(3) . . yes
C5 C6 C7 134(3) . . no
C6 C7 C8 104(3) . . no
N3 C8 C7 109(3) . . yes
N1 C1 H2 117.00 . . no
C2 C1 H2 123.00 . . no
C1 C2 H3 118.00 . . no
C3 C2 H3 122.00 . . no
C2 C3 H4 118.00 . . no
C4 C3 H4 122.00 . . no
C3 C4 H5 117.00 . . no
C5 C4 H5 124.00 . . no
C6 C7 H6 124.00 . . no
C8 C7 H6 131.00 . . no
N3 C8 H7 134.00 . . no
C7 C8 H7 118.00 . . no

loop_
_geom_bond_atom_site_label_1
_geom_bond_atom_site_label_2
_geom_bond_distance
_geom_bond_site_symmetry_2
_geom_bond_publ_flag
Mo1 O3 2.00(2) . yes
Mo1 O5 1.671(15) . yes
Mo1 O7 1.909(3) . yes
Mo1 N1 2.35(2) . yes
Mo1 N2 2.17(3) . yes
Mo1 O7 1.909(3) 1_545 yes
Mo2 O1 2.32(2) . yes
Mo2 O2 1.930(5) . yes
Mo2 O3 2.02(2) . yes
Mo2 O4 2.02(2) . yes
Mo2 O8 1.691(16) . yes
Mo2 O2 1.930(5) 1_545 yes
Mo3 O4 2.03(2) . yes
Mo3 O6 1.678(17) . yes
Mo3 O9 1.702(18) . yes
Mo3 O1 1.927(5) 6_546 yes
Mo3 O2 2.325(18) 6_546 yes
Mo3 O1 1.927(5) 6_556 yes
N1 C1 1.34(4) . yes
N1 C5 1.34(4) . yes
N2 N3 1.31(4) . yes
N2 C6 1.28(4) . yes
N3 C8 1.31(4) . yes
N3 H1 0.8500 . no
C1 C2 1.34(4) . no
C2 C3 1.36(4) . no
C3 C4 1.32(4) . no
C4 C5 1.39(3) . no
C5 C6 1.36(4) . no
C6 C7 1.39(5) . no
C7 C8 1.35(5) . no
C1 H2 0.9200 . no
C2 H3 0.9500 . no
C3 H4 0.9700 . no
C4 H5 0.9800 . no
C7 H6 1.0300 . no
C8 H7 0.9900 . no

loop_
_geom_hbond_atom_site_label_D
_geom_hbond_atom_site_label_H
_geom_hbond_atom_site_label_A
_geom_hbond_distance_DH
_geom_hbond_distance_HA
_geom_hbond_distance_DA
_geom_hbond_angle_DHA
_geom_hbond_site_symmetry_A
_geom_hbond_publ_flag
N3 H1 O5 0.8500 2.0300 2.88(3) 174.00 2_656 yes
C1 H2 O3 0.9200 2.2500 2.84(3) 121.00 . yes
C1 H2 O8 0.9200 2.2200 3.15(3) 179.00 . yes

loop_
_geom_torsion_atom_site_label_1
_geom_torsion_atom_site_label_2
_geom_torsion_atom_site_label_3
_geom_torsion_atom_site_label_4
_geom_torsion
_geom_torsion_publ_flag
O5 Mo1 O3 Mo2 0.00(1) no
O7 Mo1 O3 Mo2 -102.5(4) no
N1 Mo1 O3 Mo2 -180.00(1) no
N2 Mo1 O3 Mo2 -180.00(1) no
O3 Mo1 N1 C1 0.00(1) no
O3 Mo1 N1 C5 180.00(1) no
O7 Mo1 N1 C1 -92.4(6) no
O7 Mo1 N1 C5 87.6(6) no
N2 Mo1 N1 C1 180.00(1) no
N2 Mo1 N1 C5 0.00(1) no
O3 Mo1 N2 N3 180.00(1) no
O3 Mo1 N2 C6 0.00(1) no
O5 Mo1 N2 N3 0.00(1) no
O5 Mo1 N2 C6 -180.00(1) no
O7 Mo1 N2 N3 100.4(5) no
O7 Mo1 N2 C6 -79.6(5) no
N1 Mo1 N2 N3 180.00(1) no
N1 Mo1 N2 C6 0.00(1) no
O1 Mo2 O3 Mo1 0.00(1) no
O2 Mo2 O3 Mo1 75.5(5) no
O8 Mo2 O3 Mo1 180.00(1) no
Mo1 N1 C1 C2 -180.00(1) no
C5 N1 C1 C2 0.00(1) no
Mo1 N1 C5 C4 180.00(1) no
Mo1 N1 C5 C6 0.00(1) no
C1 N1 C5 C4 0.00(1) no
C1 N1 C5 C6 -180.00(1) no
Mo1 N2 N3 C8 -180.00(1) no
C6 N2 N3 C8 0.00(1) no
Mo1 N2 C6 C5 0.00(1) no
Mo1 N2 C6 C7 -180.00(1) no
N3 N2 C6 C5 -180.00(1) no
N3 N2 C6 C7 0.00(1) no
N2 N3 C8 C7 0.00(1) no
N1 C1 C2 C3 0.00(1) no
C1 C2 C3 C4 0.00(1) no
C2 C3 C4 C5 0.00(1) no
C3 C4 C5 N1 0.00(1) no
C3 C4 C5 C6 -180.00(1) no
N1 C5 C6 N2 0.00(1) no
N1 C5 C6 C7 180.00(1) no
C4 C5 C6 N2 -180.00(1) no
C4 C5 C6 C7 0.00(1) no
N2 C6 C7 C8 0.00(1) no
C5 C6 C7 C8 -180.00(1) no
C6 C7 C8 N3 0.00(1) no
